data_1543362
loop_
_publ_author_name
'Manaviazar, Soraya'
'Nockemann, Peter'
'Hale, Karl J.'

_publ_section_title
;
 Total Synthesis of the GRP78-Downregulatory Macrolide (+)-Prunustatin A,
 the Immunosuppressant (+)-SW-163A, and a JBIR-04 Diastereoisomer That
 Confirms JBIR-04 Has Nonidentical Stereochemistry to (+)-Prunustatin A.
;
_journal_issue 12
_journal_name_full 'Organic letters'
_journal_page_first 2902
_journal_page_last 2905
_journal_paper_doi 10.1021/acs.orglett.6b01235
_journal_volume 18
_journal_year 2016
_chemical_absolute_configuration unk
_chemical_formula_moiety 'C31 H43 N O11, C2.5, 0.56(O)'
_chemical_formula_sum 'C33 H43 N O12'
_chemical_formula_weight 645.68
_chemical_name_systematic
;
 ? 
;
_space_group_crystal_system orthorhombic
_space_group_IT_number 18
_space_group_name_Hall 'P 2 2ab'
_space_group_name_H-M_alt 'P 21 21 2'
_symmetry_space_group_name_Hall 'P 2 2ab'
_symmetry_space_group_name_H-M 'P 21 21 2'
_atom_sites_solution_hydrogens geom
_atom_sites_solution_primary direct
_atom_sites_solution_secondary difmap
_audit_creation_date 2016-05-24
_audit_creation_method
;
Olex2 1.2
(compiled 2016.02.16 svn.r3265 for OlexSys, GUI svn.r5155)
;
_cell_angle_alpha 90.00
_cell_angle_beta 90.00
_cell_angle_gamma 90.00
_cell_formula_units_Z 4
_cell_length_a 27.6917(6)
_cell_length_b 14.8522(2)
_cell_length_c 8.87923(16)
_cell_measurement_reflns_used 19952
_cell_measurement_temperature 292.41(10)
_cell_measurement_theta_max 72.7040
_cell_measurement_theta_min 4.9470
_cell_volume 3651.87(11)
_computing_cell_refinement
;
CrysAlisPro, Agilent Technologies,
Version 1.171.37.35 (release 13-08-2014 CrysAlis171 .NET)
(compiled Aug 13 2014,18:06:01)
;
_computing_data_collection
;
CrysAlisPro, Agilent Technologies,
Version 1.171.37.35 (release 13-08-2014 CrysAlis171 .NET)
(compiled Aug 13 2014,18:06:01)
;
_computing_data_reduction
;
CrysAlisPro, Agilent Technologies,
Version 1.171.37.35 (release 13-08-2014 CrysAlis171 .NET)
(compiled Aug 13 2014,18:06:01)
;
_computing_molecular_graphics 'Olex2 (Dolomanov et al., 2009)'
_computing_publication_material 'Olex2 (Dolomanov et al., 2009)'
_computing_structure_refinement 'ShelXL (Sheldrick, 2015)'
_computing_structure_solution 'ShelXT (Sheldrick, 2015)'
_diffrn_ambient_environment air
_diffrn_ambient_temperature 292.41(10)
_diffrn_detector 'CCD plate'
_diffrn_detector_area_resol_mean 8.0509
_diffrn_detector_type EosS2
_diffrn_measured_fraction_theta_full 0.994
_diffrn_measured_fraction_theta_max 0.994
_diffrn_measurement_details
;
  1 omega    1.00   73.00   1.0000    4.5600
omega____ theta____ kappa____ phi______ frames
    -       36.2327  -99.0000 -150.0000 72

  2 omega    1.00   73.00   1.0000    4.5600
omega____ theta____ kappa____ phi______ frames
    -       36.2327  -99.0000   60.0000 72

  3 omega    1.00   73.00   1.0000    4.5600
omega____ theta____ kappa____ phi______ frames
    -       36.2327  -99.0000  -60.0000 72

  4 omega    1.00   73.00   1.0000    4.5600
omega____ theta____ kappa____ phi______ frames
    -       36.2327  -99.0000    0.0000 72

  5 omega  -32.00   54.00   1.0000    4.5600
omega____ theta____ kappa____ phi______ frames
    -       36.2327  -38.0000   60.0000 86

  6 omega    1.00   73.00   1.0000    4.5600
omega____ theta____ kappa____ phi______ frames
    -       36.2327  -99.0000  120.0000 72

  7 omega   23.00   89.00   1.0000    4.5600
omega____ theta____ kappa____ phi______ frames
    -       36.2327 -125.0000  -90.0000 66

  8 omega   39.00   91.00   1.0000   18.2300
omega____ theta____ kappa____ phi______ frames
    -      107.3287  -30.0000   90.0000 52

  9 omega   39.00   91.00   1.0000   18.2300
omega____ theta____ kappa____ phi______ frames
    -      107.3287  -30.0000  -90.0000 52

 10 omega   40.00   98.00   1.0000   18.2300
omega____ theta____ kappa____ phi______ frames
    -      107.3287  -45.0000  -30.0000 58

 11 omega   91.00  173.00   1.0000   18.2300
omega____ theta____ kappa____ phi______ frames
    -      107.3287   59.0000   83.0000 82

 12 omega   39.00   91.00   1.0000   18.2300
omega____ theta____ kappa____ phi______ frames
    -      107.3287  -30.0000 -180.0000 52

 13 omega   40.00   98.00   1.0000   18.2300
omega____ theta____ kappa____ phi______ frames
    -      107.3287  -45.0000  150.0000 58

 14 omega   38.00  177.00   1.0000   18.2300
omega____ theta____ kappa____ phi______ frames
    -      107.3287    0.0000   60.0000 139

 15 omega   11.00  103.00   1.0000    4.5600
omega____ theta____ kappa____ phi______ frames
    -       36.2327   77.0000 -150.0000 92

 16 omega   21.00  102.00   1.0000    4.5600
omega____ theta____ kappa____ phi______ frames
    -       36.2327   57.0000    0.0000 81

 17 omega   11.00  103.00   1.0000    4.5600
omega____ theta____ kappa____ phi______ frames
    -       36.2327   77.0000  150.0000 92

 18 omega   21.00  102.00   1.0000    4.5600
omega____ theta____ kappa____ phi______ frames
    -       36.2327   57.0000  120.0000 81

 19 omega   11.00  103.00   1.0000    4.5600
omega____ theta____ kappa____ phi______ frames
    -       36.2327   77.0000  -90.0000 92

 20 omega   11.00  103.00   1.0000    4.5600
omega____ theta____ kappa____ phi______ frames
    -       36.2327   77.0000   30.0000 92

 21 omega   75.00  176.00   1.0000   18.2300
omega____ theta____ kappa____ phi______ frames
    -      107.3287   15.0000  -90.0000 101

 22 omega   82.00  147.00   1.0000   18.2300
omega____ theta____ kappa____ phi______ frames
    -      107.3287   77.0000  -60.0000 65

 23 omega   40.00   98.00   1.0000   18.2300
omega____ theta____ kappa____ phi______ frames
    -      107.3287  -45.0000   30.0000 58

 24 omega   75.00  176.00   1.0000   18.2300
omega____ theta____ kappa____ phi______ frames
    -      107.3287   15.0000 -180.0000 101

 25 omega   39.00  109.00   1.0000   18.2300
omega____ theta____ kappa____ phi______ frames
    -      107.3287  -95.0000  -60.0000 70

 26 omega   38.00  116.00   1.0000   18.2300
omega____ theta____ kappa____ phi______ frames
    -      107.3287 -111.0000  150.0000 78
;
_diffrn_measurement_device 'four-circle diffractometer'
_diffrn_measurement_device_type 'SuperNova, Dual, Cu at zero, EosS2'
_diffrn_measurement_method '\w scans'
_diffrn_orient_matrix_UB_11 0.0363672000
_diffrn_orient_matrix_UB_12 -0.0261864000
_diffrn_orient_matrix_UB_13 0.1237985000
_diffrn_orient_matrix_UB_21 0.0106388000
_diffrn_orient_matrix_UB_22 0.1003635000
_diffrn_orient_matrix_UB_23 0.0289908000
_diffrn_orient_matrix_UB_31 -0.0406919000
_diffrn_orient_matrix_UB_32 0.0029089000
_diffrn_orient_matrix_UB_33 0.1181010000
_diffrn_radiation_monochromator mirror
_diffrn_radiation_probe x-ray
_diffrn_radiation_type CuK\a
_diffrn_radiation_wavelength 1.54184
_diffrn_reflns_av_R_equivalents 0.0611
_diffrn_reflns_av_unetI/netI 0.0315
_diffrn_reflns_limit_h_max 31
_diffrn_reflns_limit_h_min -33
_diffrn_reflns_limit_k_max 18
_diffrn_reflns_limit_k_min -18
_diffrn_reflns_limit_l_max 10
_diffrn_reflns_limit_l_min -9
_diffrn_reflns_number 33607
_diffrn_reflns_theta_full 72.73
_diffrn_reflns_theta_max 72.73
_diffrn_reflns_theta_min 4.37
_diffrn_source 'sealed X-ray tube'
_diffrn_source_type 'SuperNova (Cu) X-ray Source'
_exptl_absorpt_coefficient_mu 0.747
_exptl_absorpt_correction_T_max 1.00000
_exptl_absorpt_correction_T_min 0.55280
_exptl_absorpt_correction_type multi-scan
_exptl_absorpt_process_details
;
CrysAlisPro, Agilent Technologies,
Version 1.171.37.35 (release 13-08-2014 CrysAlis171 .NET)
(compiled Aug 13 2014,18:06:01)
Empirical absorption correction using spherical harmonics,
 implemented in SCALE3 ABSPACK scaling algorithm.
;
_exptl_crystal_colour 'clear colourless'
_exptl_crystal_colour_lustre clear
_exptl_crystal_colour_primary colourless
_exptl_crystal_density_diffrn 1.174
_exptl_crystal_density_method 'not measured'
_exptl_crystal_description
;
;
_exptl_crystal_F_000 1376
_exptl_crystal_size_max 0.2
_exptl_crystal_size_mid 0.2
_exptl_crystal_size_min 0.2
_refine_diff_density_max 2.021
_refine_diff_density_min -0.441
_refine_diff_density_rms 0.118
_refine_ls_abs_structure_details 'Flack H D (1983), Acta Cryst. A39, 876-881'
_refine_ls_abs_structure_Flack 0.0(3)
_refine_ls_extinction_method none
_refine_ls_goodness_of_fit_ref 1.090
_refine_ls_hydrogen_treatment constr
_refine_ls_matrix_type full
_refine_ls_number_parameters 411
_refine_ls_number_reflns 7199
_refine_ls_number_restraints 0
_refine_ls_restrained_S_all 1.090
_refine_ls_R_factor_all 0.0885
_refine_ls_R_factor_gt 0.0861
_refine_ls_shift/su_max 0.032
_refine_ls_shift/su_mean 0.002
_refine_ls_structure_factor_coef Fsqd
_refine_ls_weighting_details 'calc w=1/[\s^2^(Fo^2^)+(0.1718P)^2^+3.3415P] where P=(Fo^2^+2Fc^2^)/3'
_refine_ls_weighting_scheme calc
_refine_ls_wR_factor_gt 0.2445
_refine_ls_wR_factor_ref 0.2485
_reflns_number_gt 6897
_reflns_number_total 7199
_reflns_threshold_expression >2sigma(I)
_cod_data_source_file ol6b01235_si_003.cif
_cod_data_source_block exp_142sm19123
_cod_depositor_comments 'Adding full bibliography for 1543360--1543363.cif.'
_cod_original_cell_volume 3651.88(11)
_cod_database_code 1543362
_chemical_oxdiff_formula 'C H O N'
_chemical_oxdiff_usercomment Karl
_reflns_odcompleteness_completeness 99.81
_reflns_odcompleteness_iscentric 1
_reflns_odcompleteness_theta 66.97
_olex2_refinement_description
;
1. Fixed Uiso
 At 1.2 times of:
  All C(H) groups, All C(H,H) groups, All N(H) groups
 At 1.5 times of:
  All C(H,H,H) groups
2. Others
 Sof(O00C)=Sof(C0)=Sof(C2)=Sof(H2A)=Sof(H2B)=Sof(H2C)=Sof(C3)=Sof(H3A)=
 Sof(H3B)=Sof(H3C)=Sof(C1AA)=Sof(H1AA)=Sof(H1AB)=Sof(H1AC)=1-FVAR(1)
 Sof(O00B)=Sof(C014)=Sof(C016)=Sof(H01M)=Sof(H01N)=Sof(H01O)=Sof(C017)=
 Sof(H01P)=Sof(H01Q)=Sof(H01R)=Sof(C018)=Sof(H01S)=Sof(H01T)=Sof(H01U)=FVAR(1)
 Fixed Sof: O2(0.25)
3.a Ternary CH refined with riding coordinates:
 C00I(H00I), C00N(H00N), C00O(H00O), C00Q(H00Q), C00T(H00T), C00W(H00W)
3.b Secondary CH2 refined with riding coordinates:
 C00M(H00A,H00B), C00P(H00D,H00E)
3.c Aromatic/amide H refined with riding coordinates:
 N00C(H00C), C00G(H00G), C00R(H00R), C00V(H00V), C00X(H00X), C00Z(H00Z)
3.d Idealised Me refined as rotating group:
 C00U(H00F,H00H,H00J), C00Y(H00K,H00L,H00M), C010(H01A,H01B,H01C), C011(H01D,
 H01E,H01F), C012(H01G,H01H,H01I), C013(H01J,H01K,H01L), C016(H01M,H01N,H01O),
 C017(H01P,H01Q,H01R), C018(H01S,H01T,H01U), C2(H2A,H2B,H2C), C3(H3A,H3B,H3C),
 C1AA(H1AA,H1AB,H1AC)
;
_olex2_submission_special_instructions 'No special instructions were received'

loop_
_space_group_symop_id
_space_group_symop_operation_xyz
1 'x, y, z'
2 '-x, -y, z'
3 '-x+1/2, y+1/2, -z'
4 'x+1/2, -y+1/2, -z'

loop_
_atom_site_label
_atom_site_type_symbol
_atom_site_fract_x
_atom_site_fract_y
_atom_site_fract_z
_atom_site_U_iso_or_equiv
_atom_site_adp_type
_atom_site_occupancy
_atom_site_calc_flag
_atom_site_disorder_assembly
_atom_site_disorder_group
_atom_site_site_symmetry_order
_atom_site_refinement_flags_posn
_atom_site_refinement_flags_adp
_atom_site_refinement_flags_occupancy
O001 O 0.22782(8) 0.44027(15) 0.1645(3) 0.0207(5) Uani 1 d . . 1 . . .
O002 O 0.24798(8) 0.56665(15) 0.4542(3) 0.0215(5) Uani 1 d . . 1 . . .
O003 O 0.35101(8) 0.41631(16) 0.1317(3) 0.0236(5) Uani 1 d . . 1 . . .
O004 O 0.36523(9) 0.52500(16) 0.4201(3) 0.0284(6) Uani 1 d . . 1 . . .
O005 O 0.30201(10) 0.67516(19) 0.3986(4) 0.0368(7) Uani 1 d . . 1 . . .
O006 O 0.24957(11) 0.36584(19) 0.3736(3) 0.0351(7) Uani 1 d . . 1 . . .
O007 O 0.13337(10) 0.58210(19) 0.2850(3) 0.0324(6) Uani 1 d . . 1 . . .
O008 O 0.51650(9) 0.39140(19) 0.2355(4) 0.0392(7) Uani 1 d A . 1 . . .
O009 O 0.37737(11) 0.3855(2) 0.5100(3) 0.0406(7) Uani 1 d . . 1 . . .
O00A O 0.30864(10) 0.54166(19) 0.0782(6) 0.0554(11) Uani 1 d . . 1 . . .
O00B O 0.49822(16) 0.2442(3) 0.2289(7) 0.0315(11) Uiso 0.659(11) d A 1 1 . . .
N00C N 0.43970(11) 0.3455(2) 0.2791(4) 0.0288(7) Uani 1 d A . 1 . . .
H00C H 0.4207 0.3002 0.2902 0.035 Uiso 1 calc . . 1 R . .
C00D C 0.22210(12) 0.4139(2) 0.3088(4) 0.0211(6) Uani 1 d . . 1 . . .
C00E C 0.17049(12) 0.6609(2) 0.6342(4) 0.0219(7) Uani 1 d . . 1 . . .
C00F C 0.31094(12) 0.4617(2) 0.0973(4) 0.0233(7) Uani 1 d . . 1 . . .
C00G C 0.20039(13) 0.6448(2) 0.7582(4) 0.0267(7) Uani 1 d . . 1 . . .
H00G H 0.2333 0.6561 0.7503 0.032 Uiso 1 calc . . 1 R . .
C00H C 0.38602(11) 0.4432(2) 0.4213(4) 0.0248(7) Uani 1 d A . 1 . . .
C00I C 0.26766(12) 0.3995(2) 0.0827(3) 0.0198(6) Uani 1 d . . 1 . . .
H00I H 0.2752 0.3402 0.1249 0.024 Uiso 1 calc . . 1 R . .
C00J C 0.48725(14) 0.3317(3) 0.2535(5) 0.0349(9) Uani 1 d . . 1 . . .
C00K C 0.17466(12) 0.4497(2) 0.3708(4) 0.0223(7) Uani 1 d . . 1 . . .
C00L C 0.29244(13) 0.6035(2) 0.4521(4) 0.0260(7) Uani 1 d . . 1 . . .
C00M C 0.20437(14) 0.3386(3) -0.0946(4) 0.0310(8) Uani 1 d . . 1 . . .
H00A H 0.1786 0.3768 -0.0575 0.037 Uiso 1 calc . . 1 R . .
H00B H 0.1982 0.3273 -0.2005 0.037 Uiso 1 calc . . 1 R . .
C00N C 0.42065(12) 0.4357(2) 0.2878(4) 0.0241(7) Uani 1 d . . 1 . . .
H00N H 0.4478 0.4763 0.3074 0.029 Uiso 1 calc A . 1 R . .
C00O C 0.25221(13) 0.3903(2) -0.0810(4) 0.0248(7) Uani 1 d . . 1 . . .
H00O H 0.2473 0.4509 -0.1218 0.030 Uiso 1 calc . . 1 R . .
C00P C 0.19090(13) 0.6930(2) 0.4866(4) 0.0245(7) Uani 1 d . . 1 . . .
H00D H 0.2171 0.7345 0.5070 0.029 Uiso 1 calc . . 1 R . .
H00E H 0.1660 0.7259 0.4330 0.029 Uiso 1 calc . . 1 R . .
C00Q C 0.39581(12) 0.4681(2) 0.1440(4) 0.0262(7) Uani 1 d A . 1 . . .
H00Q H 0.3882 0.5323 0.1532 0.031 Uiso 1 calc . . 1 R . .
C00R C 0.18186(15) 0.6126(3) 0.8922(4) 0.0318(8) Uani 1 d . . 1 . . .
H00R H 0.2025 0.6013 0.9727 0.038 Uiso 1 calc . . 1 R . .
C00S C 0.16947(12) 0.5513(2) 0.3413(4) 0.0222(7) Uani 1 d . . 1 . . .
C00T C 0.32817(12) 0.5415(3) 0.5313(4) 0.0277(7) Uani 1 d . . 1 . . .
H00T H 0.3124 0.4849 0.5594 0.033 Uiso 1 calc . . 1 R . .
C00U C 0.17178(14) 0.4315(2) 0.5406(4) 0.0293(8) Uani 1 d . . 1 . . .
H00F H 0.1748 0.3680 0.5587 0.044 Uiso 1 calc . . 1 GR . .
H00H H 0.1413 0.4523 0.5785 0.044 Uiso 1 calc . . 1 GR . .
H00J H 0.1975 0.4628 0.5909 0.044 Uiso 1 calc . . 1 GR . .
C00V C 0.10235(14) 0.6129(3) 0.7870(5) 0.0303(8) Uani 1 d . . 1 . . .
H00V H 0.0694 0.6026 0.7967 0.036 Uiso 1 calc . . 1 R . .
C00W C 0.20970(12) 0.6176(2) 0.3849(4) 0.0222(6) Uani 1 d . . 1 . . .
H00W H 0.2223 0.6449 0.2925 0.027 Uiso 1 calc . . 1 R . .
C00X C 0.12108(13) 0.6443(2) 0.6509(4) 0.0263(7) Uani 1 d . . 1 . . .
H00X H 0.1004 0.6544 0.5701 0.032 Uiso 1 calc . . 1 R . .
C00Y C 0.20227(15) 0.2497(3) -0.0111(5) 0.0346(9) Uani 1 d . . 1 . . .
H00K H 0.1737 0.2175 -0.0403 0.052 Uiso 1 calc . . 1 GR . .
H00L H 0.2015 0.2607 0.0954 0.052 Uiso 1 calc . . 1 GR . .
H00M H 0.2303 0.2144 -0.0356 0.052 Uiso 1 calc . . 1 GR . .
C00Z C 0.13273(15) 0.5969(3) 0.9074(4) 0.0326(8) Uani 1 d . . 1 . . .
H00Z H 0.1203 0.5757 0.9981 0.039 Uiso 1 calc . . 1 R . .
C010 C 0.13335(14) 0.4003(3) 0.2895(5) 0.0343(8) Uani 1 d . . 1 . . .
H01A H 0.1341 0.4148 0.1842 0.051 Uiso 1 calc . . 1 GR . .
H01B H 0.1030 0.4186 0.3316 0.051 Uiso 1 calc . . 1 GR . .
H01C H 0.1372 0.3365 0.3021 0.051 Uiso 1 calc . . 1 GR . .
C011 C 0.29260(17) 0.3455(3) -0.1710(4) 0.0351(9) Uani 1 d . . 1 . . .
H01D H 0.3207 0.3832 -0.1696 0.053 Uiso 1 calc . . 1 GR . .
H01E H 0.2822 0.3368 -0.2731 0.053 Uiso 1 calc . . 1 GR . .
H01F H 0.3002 0.2882 -0.1268 0.053 Uiso 1 calc . . 1 GR . .
C012 C 0.42597(15) 0.4526(4) 0.0036(5) 0.0426(10) Uani 1 d . . 1 . . .
H01G H 0.4368 0.3912 0.0012 0.064 Uiso 1 calc A . 1 GR . .
H01H H 0.4534 0.4920 0.0049 0.064 Uiso 1 calc . . 1 GR . .
H01I H 0.4068 0.4648 -0.0841 0.064 Uiso 1 calc . . 1 GR . .
C013 C 0.34944(19) 0.5864(4) 0.6693(5) 0.0498(12) Uani 1 d . . 1 . . .
H01J H 0.3745 0.5491 0.7102 0.075 Uiso 1 calc . . 1 GR . .
H01K H 0.3246 0.5948 0.7434 0.075 Uiso 1 calc . . 1 GR . .
H01L H 0.3627 0.6438 0.6416 0.075 Uiso 1 calc . . 1 GR . .
C014 C 0.5470(2) 0.2146(4) 0.1966(12) 0.0335(15) Uiso 0.659(11) d A 1 1 . . .
C016 C 0.5597(3) 0.2483(5) 0.0349(10) 0.0446(18) Uiso 0.659(11) d A 1 1 . . .
H01M H 0.5306 0.2529 -0.0236 0.067 Uiso 0.659(11) calc A 1 1 GR . .
H01N H 0.5813 0.2064 -0.0122 0.067 Uiso 0.659(11) calc A 1 1 GR . .
H01O H 0.5748 0.3063 0.0411 0.067 Uiso 0.659(11) calc A 1 1 GR . .
C017 C 0.5427(3) 0.1140(6) 0.2008(12) 0.052(2) Uiso 0.659(11) d A 1 1 . . .
H01P H 0.5295 0.0958 0.2960 0.077 Uiso 0.659(11) calc A 1 1 GR . .
H01Q H 0.5741 0.0876 0.1880 0.077 Uiso 0.659(11) calc A 1 1 GR . .
H01R H 0.5218 0.0943 0.1211 0.077 Uiso 0.659(11) calc A 1 1 GR . .
C018 C 0.5839(2) 0.2468(5) 0.3072(9) 0.0364(16) Uiso 0.659(11) d A 1 1 . . .
H01S H 0.5887 0.3104 0.2948 0.055 Uiso 0.659(11) calc A 1 1 GR . .
H01T H 0.6139 0.2158 0.2900 0.055 Uiso 0.659(11) calc A 1 1 GR . .
H01U H 0.5729 0.2347 0.4077 0.055 Uiso 0.659(11) calc A 1 1 GR . .
O00C O 0.4944(2) 0.2412(4) 0.2897(11) 0.0182(19) Uiso 0.341(11) d A 2 1 . . .
C0 C 0.5436(5) 0.2101(10) 0.269(2) 0.043(4) Uiso 0.341(11) d A 2 1 . . .
C2 C 0.5389(6) 0.1082(10) 0.284(2) 0.046(4) Uiso 0.341(11) d A 2 1 . . .
H2A H 0.5269 0.0938 0.3829 0.068 Uiso 0.341(11) calc A 2 1 GR . .
H2B H 0.5699 0.0807 0.2703 0.068 Uiso 0.341(11) calc A 2 1 GR . .
H2C H 0.5168 0.0859 0.2096 0.068 Uiso 0.341(11) calc A 2 1 GR . .
C3 C 0.5779(7) 0.2507(13) 0.381(3) 0.056(4) Uiso 0.341(11) d A 2 1 . . .
H3A H 0.5855 0.3112 0.3507 0.084 Uiso 0.341(11) calc A 2 1 GR . .
H3B H 0.6069 0.2155 0.3841 0.084 Uiso 0.341(11) calc A 2 1 GR . .
H3C H 0.5631 0.2514 0.4783 0.084 Uiso 0.341(11) calc A 2 1 GR . .
C1AA C 0.5572(7) 0.2241(13) 0.120(3) 0.060(5) Uiso 0.341(11) d A 2 1 . . .
H1AA H 0.5409 0.1815 0.0562 0.089 Uiso 0.341(11) calc A 2 1 GR . .
H1AB H 0.5915 0.2164 0.1102 0.089 Uiso 0.341(11) calc A 2 1 GR . .
H1AC H 0.5486 0.2841 0.0899 0.089 Uiso 0.341(11) calc A 2 1 GR . .
C1 C 0.5000 0.5000 0.6297(12) 0.070(2) Uiso 1 d . . 2 S T P
C0AA C 0.4803(5) 0.3967(10) 0.6706(17) 0.139(4) Uiso 1 d . . 1 . . .
C4 C 0.4962(9) 0.2937(17) 0.671(3) 0.225(9) Uiso 1 d . . 1 . . .
O0AA O 0.5000 0.0000 -0.155(3) 0.167(14) Uiso 0.62(4) d B 3 2 S T P
O2 O 0.5000 0.0000 0.569(4) 0.175(11) Uiso 0.50 d C 2 2 S T P

loop_
_atom_site_aniso_label
_atom_site_aniso_U_11
_atom_site_aniso_U_22
_atom_site_aniso_U_33
_atom_site_aniso_U_23
_atom_site_aniso_U_13
_atom_site_aniso_U_12
O001 0.0192(10) 0.0228(11) 0.0200(11) -0.0002(9) -0.0005(8) 0.0046(9)
O002 0.0214(11) 0.0193(10) 0.0238(11) 0.0026(9) 0.0031(9) -0.0015(9)
O003 0.0204(11) 0.0206(11) 0.0298(12) 0.0009(9) 0.0006(9) 0.0010(9)
O004 0.0257(12) 0.0222(11) 0.0374(14) 0.0042(10) 0.0093(11) -0.0015(9)
O005 0.0290(13) 0.0264(13) 0.0550(18) 0.0080(12) 0.0063(12) -0.0054(11)
O006 0.0450(16) 0.0350(14) 0.0253(13) 0.0075(11) 0.0038(11) 0.0179(12)
O007 0.0318(13) 0.0340(14) 0.0313(13) -0.0039(11) -0.0066(11) 0.0080(11)
O008 0.0175(11) 0.0265(13) 0.074(2) -0.0027(13) -0.0021(13) 0.0007(10)
O009 0.0421(15) 0.0358(15) 0.0438(16) 0.0176(13) 0.0083(13) 0.0078(13)
O00A 0.0287(14) 0.0205(13) 0.117(3) 0.0109(16) -0.0224(18) -0.0009(11)
N00C 0.0204(13) 0.0184(13) 0.0477(19) 0.0028(12) 0.0003(13) -0.0003(11)
C00D 0.0251(16) 0.0185(14) 0.0196(15) 0.0002(12) 0.0008(12) -0.0019(12)
C00E 0.0274(16) 0.0157(13) 0.0224(16) -0.0031(12) 0.0028(13) 0.0021(12)
C00F 0.0237(16) 0.0189(15) 0.0273(17) -0.0001(12) -0.0010(13) 0.0031(12)
C00G 0.0261(16) 0.0262(16) 0.0277(18) -0.0075(14) -0.0010(14) 0.0018(13)
C00H 0.0168(14) 0.0271(16) 0.0303(18) 0.0034(14) -0.0028(13) -0.0008(12)
C00I 0.0243(15) 0.0188(14) 0.0162(14) -0.0029(11) 0.0014(12) 0.0037(12)
C00J 0.0245(17) 0.0204(17) 0.060(3) -0.0008(16) -0.0141(17) 0.0043(14)
C00K 0.0254(16) 0.0217(15) 0.0199(16) -0.0009(12) 0.0013(12) -0.0014(13)
C00L 0.0265(16) 0.0261(16) 0.0253(16) -0.0033(14) 0.0099(13) -0.0005(13)
C00M 0.0363(19) 0.0270(17) 0.0298(19) -0.0069(14) -0.0119(15) 0.0002(15)
C00N 0.0182(14) 0.0177(15) 0.0364(19) 0.0043(14) 0.0003(14) 0.0007(12)
C00O 0.0344(18) 0.0190(14) 0.0209(16) -0.0032(12) -0.0016(13) 0.0016(13)
C00P 0.0288(17) 0.0179(14) 0.0267(17) -0.0002(12) 0.0050(14) 0.0004(12)
C00Q 0.0214(16) 0.0263(16) 0.0308(18) 0.0052(14) 0.0037(13) -0.0015(13)
C00R 0.043(2) 0.0321(18) 0.0200(16) -0.0052(14) -0.0023(15) 0.0039(16)
C00S 0.0261(16) 0.0238(15) 0.0166(14) -0.0007(12) 0.0023(12) 0.0030(13)
C00T 0.0219(16) 0.0300(17) 0.0314(19) 0.0017(14) 0.0047(14) 0.0018(13)
C00U 0.040(2) 0.0228(15) 0.0245(17) 0.0012(14) 0.0108(15) -0.0049(14)
C00V 0.0303(18) 0.0275(17) 0.0330(19) -0.0011(15) 0.0111(15) 0.0039(14)
C00W 0.0258(16) 0.0199(14) 0.0207(15) 0.0027(12) 0.0037(12) 0.0017(13)
C00X 0.0282(17) 0.0253(15) 0.0254(17) -0.0005(13) 0.0021(13) 0.0039(13)
C00Y 0.036(2) 0.0263(17) 0.041(2) -0.0027(15) -0.0147(17) -0.0013(15)
C00Z 0.041(2) 0.0288(17) 0.0283(18) 0.0004(15) 0.0089(16) 0.0012(15)
C010 0.0294(19) 0.0325(19) 0.041(2) -0.0070(17) 0.0006(16) -0.0062(15)
C011 0.050(2) 0.0318(18) 0.0232(18) -0.0077(14) 0.0062(16) 0.0084(17)
C012 0.0256(18) 0.067(3) 0.035(2) 0.008(2) 0.0061(16) 0.0057(19)
C013 0.046(3) 0.065(3) 0.039(2) -0.012(2) -0.0051(19) 0.011(2)

loop_
_atom_type_symbol
_atom_type_description
_atom_type_scat_dispersion_real
_atom_type_scat_dispersion_imag
_atom_type_scat_source
C C 0.0181 0.0091 'International Tables Vol C Tables 4.2.6.8 and 6.1.1.4'
H H 0.0000 0.0000 'International Tables Vol C Tables 4.2.6.8 and 6.1.1.4'
O O 0.0492 0.0322 'International Tables Vol C Tables 4.2.6.8 and 6.1.1.4'
N N 0.0311 0.0180 'International Tables Vol C Tables 4.2.6.8 and 6.1.1.4'

loop_
_geom_angle_atom_site_label_1
_geom_angle_atom_site_label_2
_geom_angle_atom_site_label_3
_geom_angle
_geom_angle_site_symmetry_3
C00D O001 C00I 116.3(2) .
C00L O002 C00W 116.9(3) .
C00F O003 C00Q 117.2(3) .
C00H O004 C00T 116.8(3) .
C00J O00B C014 122.2(5) .
C00J N00C H00C 119.8 .
C00J N00C C00N 120.4(3) .
C00N N00C H00C 119.8 .
O001 C00D C00K 110.1(3) .
O006 C00D O001 123.9(3) .
O006 C00D C00K 125.9(3) .
C00G C00E C00P 121.2(3) .
C00X C00E C00G 117.8(3) .
C00X C00E C00P 121.1(3) .
O003 C00F C00I 111.6(3) .
O00A C00F O003 125.2(3) .
O00A C00F C00I 123.2(3) .
C00E C00G H00G 119.4 .
C00R C00G C00E 121.2(3) .
C00R C00G H00G 119.4 .
O004 C00H C00N 109.1(3) .
O009 C00H O004 124.8(3) .
O009 C00H C00N 126.1(3) .
O001 C00I C00F 107.6(2) .
O001 C00I H00I 110.2 .
O001 C00I C00O 107.6(3) .
C00F C00I H00I 110.2 .
C00F C00I C00O 111.0(3) .
C00O C00I H00I 110.2 .
O008 C00J O00B 122.1(4) .
O008 C00J N00C 124.2(3) .
O008 C00J O00C 129.8(4) .
O00B C00J N00C 113.1(4) .
O00B C00J O00C 23.1(3) .
N00C C00J O00C 104.3(4) .
C00D C00K C00S 111.3(3) .
C00D C00K C00U 109.8(3) .
C00D C00K C010 107.8(3) .
C00U C00K C00S 109.6(3) .
C00U C00K C010 109.7(3) .
C010 C00K C00S 108.6(3) .
O002 C00L C00T 109.9(3) .
O005 C00L O002 124.8(3) .
O005 C00L C00T 125.3(3) .
H00A C00M H00B 107.5 .
C00O C00M H00A 108.4 .
C00O C00M H00B 108.4 .
C00Y C00M H00A 108.4 .
C00Y C00M H00B 108.4 .
C00Y C00M C00O 115.5(3) .
N00C C00N C00H 109.8(3) .
N00C C00N H00N 107.5 .
N00C C00N C00Q 114.3(3) .
C00H C00N H00N 107.5 .
C00H C00N C00Q 110.1(3) .
C00Q C00N H00N 107.5 .
C00I C00O C00M 111.3(3) .
C00I C00O H00O 108.0 .
C00I C00O C011 109.4(3) .
C00M C00O H00O 108.0 .
C011 C00O C00M 111.9(3) .
C011 C00O H00O 108.0 .
C00E C00P H00D 108.7 .
C00E C00P H00E 108.7 .
C00E C00P C00W 114.2(3) .
H00D C00P H00E 107.6 .
C00W C00P H00D 108.7 .
C00W C00P H00E 108.7 .
O003 C00Q C00N 106.2(3) .
O003 C00Q H00Q 109.5 .
O003 C00Q C012 109.0(3) .
C00N C00Q H00Q 109.5 .
C012 C00Q C00N 113.0(3) .
C012 C00Q H00Q 109.5 .
C00G C00R H00R 119.8 .
C00G C00R C00Z 120.4(4) .
C00Z C00R H00R 119.8 .
O007 C00S C00K 121.3(3) .
O007 C00S C00W 117.6(3) .
C00W C00S C00K 121.2(3) .
O004 C00T C00L 104.4(3) .
O004 C00T H00T 110.2 .
O004 C00T C013 110.6(3) .
C00L C00T H00T 110.2 .
C013 C00T C00L 111.0(3) .
C013 C00T H00T 110.2 .
C00K C00U H00F 109.5 .
C00K C00U H00H 109.5 .
C00K C00U H00J 109.5 .
H00F C00U H00H 109.5 .
H00F C00U H00J 109.5 .
H00H C00U H00J 109.5 .
C00X C00V H00V 120.0 .
C00Z C00V H00V 120.0 .
C00Z C00V C00X 120.1(3) .
O002 C00W C00P 112.5(3) .
O002 C00W C00S 107.8(2) .
O002 C00W H00W 108.2 .
C00P C00W C00S 111.8(3) .
C00P C00W H00W 108.2 .
C00S C00W H00W 108.2 .
C00E C00X H00X 119.5 .
C00V C00X C00E 120.9(3) .
C00V C00X H00X 119.5 .
C00M C00Y H00K 109.5 .
C00M C00Y H00L 109.5 .
C00M C00Y H00M 109.5 .
H00K C00Y H00L 109.5 .
H00K C00Y H00M 109.5 .
H00L C00Y H00M 109.5 .
C00R C00Z H00Z 120.2 .
C00V C00Z C00R 119.6(4) .
C00V C00Z H00Z 120.2 .
C00K C010 H01A 109.5 .
C00K C010 H01B 109.5 .
C00K C010 H01C 109.5 .
H01A C010 H01B 109.5 .
H01A C010 H01C 109.5 .
H01B C010 H01C 109.5 .
C00O C011 H01D 109.5 .
C00O C011 H01E 109.5 .
C00O C011 H01F 109.5 .
H01D C011 H01E 109.5 .
H01D C011 H01F 109.5 .
H01E C011 H01F 109.5 .
C00Q C012 H01G 109.5 .
C00Q C012 H01H 109.5 .
C00Q C012 H01I 109.5 .
H01G C012 H01H 109.5 .
H01G C012 H01I 109.5 .
H01H C012 H01I 109.5 .
C00T C013 H01J 109.5 .
C00T C013 H01K 109.5 .
C00T C013 H01L 109.5 .
H01J C013 H01K 109.5 .
H01J C013 H01L 109.5 .
H01K C013 H01L 109.5 .
O00B C014 C016 107.1(6) .
O00B C014 C017 102.9(6) .
O00B C014 C018 114.3(7) .
C017 C014 C016 111.1(7) .
C018 C014 C016 110.4(6) .
C018 C014 C017 110.8(7) .
C00J O00C C0 114.3(8) .
O00C C0 C2 102.9(12) .
O00C C0 C3 112.4(14) .
C3 C0 C2 113.2(15) .
C1AA C0 O00C 109.2(14) .
C1AA C0 C2 104.9(15) .
C1AA C0 C3 113.4(15) .
C0 C2 H2A 109.5 .
C0 C2 H2B 109.5 .
C0 C2 H2C 109.5 .
H2A C2 H2B 109.5 .
H2A C2 H2C 109.5 .
H2B C2 H2C 109.5 .
C0 C3 H3A 109.5 .
C0 C3 H3B 109.5 .
C0 C3 H3C 109.5 .
H3A C3 H3B 109.5 .
H3A C3 H3C 109.5 .
H3B C3 H3C 109.5 .
C0 C1AA H1AA 109.5 .
C0 C1AA H1AB 109.5 .
C0 C1AA H1AC 109.5 .
H1AA C1AA H1AB 109.5 .
H1AA C1AA H1AC 109.5 .
H1AB C1AA H1AC 109.5 .
C0AA C1 C0AA 154.8(12) 2_665
C4 C0AA C1 142.6(14) .

loop_
_geom_bond_atom_site_label_1
_geom_bond_atom_site_label_2
_geom_bond_distance
_geom_bond_site_symmetry_2
O001 C00D 1.350(4) .
O001 C00I 1.453(4) .
O002 C00L 1.348(4) .
O002 C00W 1.440(4) .
O003 C00F 1.334(4) .
O003 C00Q 1.464(4) .
O004 C00H 1.345(4) .
O004 C00T 1.445(4) .
O005 C00L 1.195(5) .
O006 C00D 1.191(4) .
O007 C00S 1.207(4) .
O008 C00J 1.212(5) .
O009 C00H 1.187(5) .
O00A C00F 1.201(5) .
O00B C00J 1.352(6) .
O00B C014 1.449(8) .
N00C H00C 0.8600 .
N00C C00J 1.352(5) .
N00C C00N 1.442(4) .
C00D C00K 1.520(5) .
C00E C00G 1.398(5) .
C00E C00P 1.504(5) .
C00E C00X 1.398(5) .
C00F C00I 1.519(5) .
C00G H00G 0.9300 .
C00G C00R 1.381(6) .
C00H C00N 1.529(5) .
C00I H00I 0.9800 .
C00I C00O 1.521(4) .
C00J O00C 1.396(8) .
C00K C00S 1.539(4) .
C00K C00U 1.534(5) .
C00K C010 1.539(5) .
C00L C00T 1.524(5) .
C00M H00A 0.9700 .
C00M H00B 0.9700 .
C00M C00O 1.536(5) .
C00M C00Y 1.516(5) .
C00N H00N 0.9800 .
C00N C00Q 1.528(5) .
C00O H00O 0.9800 .
C00O C011 1.527(5) .
C00P H00D 0.9700 .
C00P H00E 0.9700 .
C00P C00W 1.530(5) .
C00Q H00Q 0.9800 .
C00Q C012 1.518(5) .
C00R H00R 0.9300 .
C00R C00Z 1.387(6) .
C00S C00W 1.536(5) .
C00T H00T 0.9800 .
C00T C013 1.514(6) .
C00U H00F 0.9600 .
C00U H00H 0.9600 .
C00U H00J 0.9600 .
C00V H00V 0.9300 .
C00V C00X 1.396(5) .
C00V C00Z 1.380(6) .
C00W H00W 0.9800 .
C00X H00X 0.9300 .
C00Y H00K 0.9600 .
C00Y H00L 0.9600 .
C00Y H00M 0.9600 .
C00Z H00Z 0.9300 .
C010 H01A 0.9600 .
C010 H01B 0.9600 .
C010 H01C 0.9600 .
C011 H01D 0.9600 .
C011 H01E 0.9600 .
C011 H01F 0.9600 .
C012 H01G 0.9600 .
C012 H01H 0.9600 .
C012 H01I 0.9600 .
C013 H01J 0.9600 .
C013 H01K 0.9600 .
C013 H01L 0.9600 .
C014 C016 1.560(11) .
C014 C017 1.499(11) .
C014 C018 1.496(10) .
C016 H01M 0.9600 .
C016 H01N 0.9600 .
C016 H01O 0.9600 .
C017 H01P 0.9600 .
C017 H01Q 0.9600 .
C017 H01R 0.9600 .
C018 H01S 0.9600 .
C018 H01T 0.9600 .
C018 H01U 0.9600 .
O00C C0 1.449(16) .
C0 C2 1.53(2) .
C0 C3 1.50(2) .
C0 C1AA 1.39(3) .
C2 H2A 0.9600 .
C2 H2B 0.9600 .
C2 H2C 0.9600 .
C3 H3A 0.9600 .
C3 H3B 0.9600 .
C3 H3C 0.9600 .
C1AA H1AA 0.9600 .
C1AA H1AB 0.9600 .
C1AA H1AC 0.9600 .
C1 C0AA 1.668(15) .
C1 C0AA 1.668(15) 2_665
C0AA C4 1.59(3) .

loop_
_geom_torsion_atom_site_label_1
_geom_torsion_atom_site_label_2
_geom_torsion_atom_site_label_3
_geom_torsion_atom_site_label_4
_geom_torsion
_geom_torsion_site_symmetry_1
O001 C00D C00K C00S -50.2(3) .
O001 C00D C00K C00U -171.7(3) .
O001 C00D C00K C010 68.7(3) .
O001 C00I C00O C00M -54.4(3) .
O001 C00I C00O C011 -178.6(3) .
O002 C00L C00T O004 123.7(3) .
O002 C00L C00T C013 -117.2(4) .
O003 C00F C00I O001 134.1(3) .
O003 C00F C00I C00O -108.5(3) .
O004 C00H C00N N00C -174.5(3) .
O004 C00H C00N C00Q -47.8(4) .
O005 C00L C00T O004 -57.8(5) .
O005 C00L C00T C013 61.4(5) .
O006 C00D C00K C00S 133.2(4) .
O006 C00D C00K C00U 11.7(5) .
O006 C00D C00K C010 -107.8(4) .
O007 C00S C00W O002 177.9(3) .
O007 C00S C00W C00P 53.8(4) .
O008 C00J O00C C0 -15.7(13) .
O009 C00H C00N N00C 3.3(5) .
O009 C00H C00N C00Q 130.0(4) .
O00A C00F C00I O001 -46.7(5) .
O00A C00F C00I C00O 70.7(5) .
O00B C00J O00C C0 63.5(12) .
N00C C00J O00C C0 179.2(10) .
N00C C00N C00Q O003 70.2(3) .
N00C C00N C00Q C012 -49.3(4) .
C00D O001 C00I C00F -93.6(3) .
C00D O001 C00I C00O 146.7(3) .
C00D C00K C00S O007 129.8(3) .
C00D C00K C00S C00W -51.3(4) .
C00E C00G C00R C00Z -1.2(5) .
C00E C00P C00W O002 -60.2(4) .
C00E C00P C00W C00S 61.2(4) .
C00F O003 C00Q C00N 134.3(3) .
C00F O003 C00Q C012 -103.6(4) .
C00F C00I C00O C00M -171.9(3) .
C00F C00I C00O C011 63.9(4) .
C00G C00E C00P C00W 84.6(4) .
C00G C00E C00X C00V 0.0(5) .
C00G C00R C00Z C00V 0.7(6) .
C00H O004 C00T C00L -145.9(3) .
C00H O004 C00T C013 94.6(4) .
C00H C00N C00Q O003 -53.9(3) .
C00H C00N C00Q C012 -173.3(3) .
C00I O001 C00D O006 6.1(5) .
C00I O001 C00D C00K -170.6(3) .
C00J O00B C014 C016 -70.9(8) .
C00J O00B C014 C017 171.9(6) .
C00J O00B C014 C018 51.7(10) .
C00J N00C C00N C00H -135.7(4) .
C00J N00C C00N C00Q 100.1(4) .
C00J O00C C0 C2 -168.9(11) .
C00J O00C C0 C3 69.0(16) .
C00J O00C C0 C1AA -57.8(15) .
C00K C00S C00W O002 -1.0(4) .
C00K C00S C00W C00P -125.1(3) .
C00L O002 C00W C00P -79.4(4) .
C00L O002 C00W C00S 156.9(3) .
C00N N00C C00J O008 -0.6(7) .
C00N N00C C00J O00B -171.8(4) .
C00N N00C C00J O00C 165.6(5) .
C00P C00E C00G C00R -177.9(3) .
C00P C00E C00X C00V 178.8(3) .
C00Q O003 C00F O00A -1.2(6) .
C00Q O003 C00F C00I 178.0(3) .
C00T O004 C00H O009 -2.9(5) .
C00T O004 C00H C00N 174.9(3) .
C00U C00K C00S O007 -108.6(4) .
C00U C00K C00S C00W 70.4(4) .
C00W O002 C00L O005 0.8(5) .
C00W O002 C00L C00T 179.4(3) .
C00X C00E C00G C00R 0.8(5) .
C00X C00E C00P C00W -94.1(4) .
C00X C00V C00Z C00R 0.2(6) .
C00Y C00M C00O C00I -50.6(4) .
C00Y C00M C00O C011 72.2(4) .
C00Z C00V C00X C00E -0.6(5) .
C010 C00K C00S O007 11.3(5) .
C010 C00K C00S C00W -169.8(3) .
C014 O00B C00J O008 7.5(9) .
C014 O00B C00J N00C 178.9(6) .
C014 O00B C00J O00C -109.4(12) .
C0AA C1 C0AA C4 -107(2) 2_665
